data_7102397
loop_
_publ_author_name
'Shanmugham, M. Sundaram'
'White, James D.'

_publ_section_title
;
 A new route to furanoeremophilane sesquiterpenoids.
 Synthesis of (+-)-6\b-hydroxyeuryopsin
;
_journal_coden_ASTM CHCOFS
_journal_issue 1
_journal_name_full
;
 Chemical Communications (Cambridge, United Kingdom)
;
_journal_page_first 44
_journal_page_last 45
_journal_paper_doi 10.1039/b311211j
_journal_year 2004
_chemical_formula_sum 'C28 H37 N O5 Si'
_chemical_formula_weight 495.68
_space_group_IT_number 2
_symmetry_cell_setting triclinic
_symmetry_space_group_name_Hall '-P 1'
_symmetry_space_group_name_H-M 'P -1'
_atom_sites_solution_hydrogens geom
_atom_sites_solution_primary direct
_atom_sites_solution_secondary difmap
_audit_creation_method SHELXL-97
_cell_angle_alpha 98.68(3)
_cell_angle_beta 99.07(3)
_cell_angle_gamma 91.40(3)
_cell_formula_units_Z 2
_cell_length_a 7.479(2)
_cell_length_b 8.389(3)
_cell_length_c 22.545(9)
_cell_measurement_reflns_used 88
_cell_measurement_temperature 293(2)
_cell_measurement_theta_max 43.130
_cell_measurement_theta_min 10.656
_cell_volume 1379.1(8)
_computing_cell_refinement 'Siemens XSCANS'
_computing_data_collection 'Siemens XSCANS'
_computing_data_reduction 'Siemens XSCANS'
_computing_structure_refinement 'SHELXL-97 (Sheldrick, 1997)'
_computing_structure_solution 'SHELXS-97 (Sheldrick, 1997)'
_diffrn_ambient_temperature 293(2)
_diffrn_measured_fraction_theta_full 0.965
_diffrn_measured_fraction_theta_max 0.965
_diffrn_measurement_device 'Siemens P4'
_diffrn_measurement_method '2\q/\w scans'
_diffrn_radiation_monochromator graphite
_diffrn_radiation_source 'fine-focus sealed tube'
_diffrn_radiation_type CuK\a
_diffrn_radiation_wavelength 1.54180
_diffrn_reflns_av_R_equivalents 0.0279
_diffrn_reflns_av_sigmaI/netI 0.0383
_diffrn_reflns_limit_h_max 8
_diffrn_reflns_limit_h_min -1
_diffrn_reflns_limit_k_max 9
_diffrn_reflns_limit_k_min -9
_diffrn_reflns_limit_l_max 26
_diffrn_reflns_limit_l_min -26
_diffrn_reflns_number 5964
_diffrn_reflns_theta_full 67.29
_diffrn_reflns_theta_max 67.29
_diffrn_reflns_theta_min 2.01
_diffrn_standards_decay_% 0
_diffrn_standards_interval_count 97
_diffrn_standards_number 3
_exptl_absorpt_coefficient_mu 1.045
_exptl_absorpt_correction_T_max 0.6589
_exptl_absorpt_correction_T_min 0.1885
_exptl_absorpt_correction_type 'Semi-empirical (Psi-scans)'
_exptl_crystal_colour Colorless
_exptl_crystal_density_diffrn 1.194
_exptl_crystal_density_method 'not measured'
_exptl_crystal_description Block
_exptl_crystal_F_000 532
_exptl_crystal_size_max 0.2
_exptl_crystal_size_mid 0.2
_exptl_crystal_size_min 0.1
_refine_diff_density_max 0.264
_refine_diff_density_min -0.378
_refine_diff_density_rms 0.059
_refine_ls_extinction_method none
_refine_ls_goodness_of_fit_ref 1.086
_refine_ls_hydrogen_treatment mixed
_refine_ls_matrix_type full
_refine_ls_number_parameters 324
_refine_ls_number_reflns 4750
_refine_ls_number_restraints 0
_refine_ls_restrained_S_all 1.086
_refine_ls_R_factor_all 0.0803
_refine_ls_R_factor_gt 0.0639
_refine_ls_shift/su_max 0.003
_refine_ls_shift/su_mean 0.000
_refine_ls_structure_factor_coef Fsqd
_refine_ls_weighting_details 'calc w=1/[\s^2^(Fo^2^)+(0.0798P)^2^+1.4487P] where P=(Fo^2^+2Fc^2^)/3'
_refine_ls_weighting_scheme calc
_refine_ls_wR_factor_gt 0.1853
_refine_ls_wR_factor_ref 0.2000
_reflns_number_gt 3657
_reflns_number_total 4750
_reflns_threshold_expression >2sigma(I)
_cod_data_source_file b311211j.txt
_cod_data_source_block xl
_cod_depositor_comments
;
The following automatic conversions were performed:
'_symmetry_cell_setting' value 'Triclinic' changed to 'triclinic'
according to '/home/saulius/struct/CIF-dictionaries/cif_core.dic'
dictionary named 'cif_core.dic' version 2.4.1 from 2010-06-29.

Automatic conversion script
Id: cif_fix_enum 1527 2010-12-29 10:47:43Z saulius 
;
_cod_database_code 7102397

loop_
_symmetry_equiv_pos_as_xyz
'x, y, z'
'-x, -y, -z'

loop_
_atom_site_label
_atom_site_type_symbol
_atom_site_fract_x
_atom_site_fract_y
_atom_site_fract_z
_atom_site_U_iso_or_equiv
_atom_site_adp_type
_atom_site_occupancy
_atom_site_symmetry_multiplicity
_atom_site_calc_flag
_atom_site_refinement_flags
O1 O 1.0291(3) 0.5453(3) 0.13184(10) 0.0496(5) Uani 1 1 d .
O2 O 1.2447(3) 0.5461(3) 0.32986(10) 0.0463(5) Uani 1 1 d .
O3 O 1.4939(3) 0.4314(4) 0.37092(14) 0.0789(9) Uani 1 1 d .
N N 0.8946(5) 0.1979(4) 0.51835(14) 0.0618(8) Uani 1 1 d .
O4 O 0.7318(4) 0.2150(4) 0.50977(15) 0.0891(10) Uani 1 1 d .
O5 O 0.9696(4) 0.1267(4) 0.55764(14) 0.0852(9) Uani 1 1 d .
C1 C 0.9928(4) 0.3916(4) 0.14574(15) 0.0503(8) Uani 1 1 d .
C2 C 1.0899(4) 0.3806(4) 0.20141(15) 0.0472(7) Uani 1 1 d .
C3 C 1.0955(6) 0.2383(5) 0.23409(18) 0.0666(10) Uani 1 1 d .
H3A H 1.0302 0.1477 0.2079 0.100 Uiso 1 1 calc R
H3B H 1.0406 0.2635 0.2699 0.100 Uiso 1 1 calc R
H3C H 1.2192 0.2123 0.2455 0.100 Uiso 1 1 calc R
C4 C 1.1914(4) 0.5305(4) 0.22258(14) 0.0427(7) Uani 1 1 d .
C5 C 1.3284(4) 0.5836(4) 0.27856(13) 0.0423(7) Uani 1 1 d .
H5 H 1.4368 0.5213 0.2761 0.051 Uiso 1 1 calc R
C6 C 1.3825(4) 0.7657(4) 0.28691(14) 0.0446(7) Uani 1 1 d .
C7 C 1.2302(5) 0.8626(4) 0.31126(17) 0.0574(9) Uani 1 1 d .
H7A H 1.2478 0.9740 0.3074 0.086 Uiso 1 1 calc R
H7B H 1.2327 0.8533 0.3533 0.086 Uiso 1 1 calc R
H7C H 1.1152 0.8208 0.2883 0.086 Uiso 1 1 calc R
C8 C 1.5642(4) 0.8046(4) 0.33162(16) 0.0555(9) Uani 1 1 d .
H8 H 1.5596 0.7453 0.3656 0.067 Uiso 1 1 calc R
C9 C 1.5976(6) 0.9832(5) 0.3579(2) 0.0840(13) Uani 1 1 d .
H9A H 1.5866 1.0460 0.3254 0.126 Uiso 1 1 calc R
H9B H 1.7173 1.0010 0.3813 0.126 Uiso 1 1 calc R
H9C H 1.5099 1.0152 0.3837 0.126 Uiso 1 1 calc R
C10 C 1.7234(4) 0.7441(5) 0.30054(19) 0.0670(11) Uani 1 1 d .
H10A H 1.8348 0.7628 0.3297 0.080 Uiso 1 1 calc R
H10B H 1.7054 0.6287 0.2867 0.080 Uiso 1 1 calc R
C11 C 1.7406(5) 0.8291(6) 0.2467(2) 0.0757(12) Uani 1 1 d .
H11A H 1.7904 0.9384 0.2613 0.091 Uiso 1 1 calc R
H11B H 1.8232 0.7728 0.2227 0.091 Uiso 1 1 calc R
C12 C 1.5595(5) 0.8337(5) 0.20787(18) 0.0617(9) Uani 1 1 d .
H12 H 1.5580 0.8595 0.1691 0.074 Uiso 1 1 calc R
C13 C 1.4027(4) 0.8042(4) 0.22423(15) 0.0477(8) Uani 1 1 d .
C14 C 1.2292(4) 0.7862(4) 0.17792(16) 0.0510(8) Uani 1 1 d .
H14A H 1.1464 0.8687 0.1890 0.061 Uiso 1 1 calc R
H14B H 1.2553 0.7948 0.1377 0.061 Uiso 1 1 calc R
C15 C 1.1505(4) 0.6235(4) 0.17939(14) 0.0449(7) Uani 1 1 d .
Si Si 0.82344(12) 0.25902(12) 0.08805(4) 0.0525(3) Uani 1 1 d .
C21 C 0.8718(6) 0.0437(5) 0.0894(2) 0.0811(13) Uani 1 1 d .
H21A H 0.8031 -0.0215 0.0541 0.122 Uiso 1 1 calc R
H21B H 0.8384 0.0114 0.1254 0.122 Uiso 1 1 calc R
H21C H 0.9988 0.0298 0.0894 0.122 Uiso 1 1 calc R
C22 C 0.8412(7) 0.3081(7) 0.01189(19) 0.0916(15) Uani 1 1 d .
H22A H 0.8144 0.4190 0.0107 0.137 Uiso 1 1 calc R
H22B H 0.7564 0.2398 -0.0183 0.137 Uiso 1 1 calc R
H22C H 0.9620 0.2910 0.0037 0.137 Uiso 1 1 calc R
C23 C 0.5893(5) 0.2980(5) 0.1064(2) 0.0716(11) Uani 1 1 d .
C24 C 0.5445(8) 0.4709(7) 0.0992(3) 0.1087(19) Uani 1 1 d .
H24A H 0.5523 0.4874 0.0585 0.163 Uiso 1 1 calc R
H24B H 0.6292 0.5444 0.1274 0.163 Uiso 1 1 calc R
H24C H 0.4239 0.4898 0.1072 0.163 Uiso 1 1 calc R
C25 C 0.4482(6) 0.1801(9) 0.0644(3) 0.135(3) Uani 1 1 d .
H25A H 0.3300 0.2018 0.0742 0.202 Uiso 1 1 calc R
H25B H 0.4760 0.0715 0.0697 0.202 Uiso 1 1 calc R
H25C H 0.4502 0.1929 0.0229 0.202 Uiso 1 1 calc R
C26 C 0.5842(7) 0.2769(7) 0.1725(2) 0.0978(16) Uani 1 1 d .
H26A H 0.6598 0.3603 0.1994 0.147 Uiso 1 1 calc R
H26B H 0.6278 0.1733 0.1792 0.147 Uiso 1 1 calc R
H26C H 0.4619 0.2837 0.1803 0.147 Uiso 1 1 calc R
C31 C 1.3356(5) 0.4595(4) 0.36870(16) 0.0532(8) Uani 1 1 d .
C32 C 1.2178(4) 0.3987(4) 0.40876(15) 0.0492(8) Uani 1 1 d .
C33 C 1.0299(4) 0.4121(4) 0.39849(16) 0.0525(8) Uani 1 1 d .
H33 H 0.9765 0.4655 0.3675 0.063 Uiso 1 1 calc R
C34 C 0.9235(5) 0.3461(4) 0.43434(15) 0.0536(8) Uani 1 1 d .
H34 H 0.7983 0.3538 0.4276 0.064 Uiso 1 1 calc R
C35 C 1.0058(5) 0.2695(4) 0.47975(15) 0.0517(8) Uani 1 1 d .
C36 C 1.1913(5) 0.2559(5) 0.49161(17) 0.0622(10) Uani 1 1 d .
H36 H 1.2440 0.2038 0.5231 0.075 Uiso 1 1 calc R
C37 C 1.2962(5) 0.3218(5) 0.45547(17) 0.0602(9) Uani 1 1 d .
H37 H 1.4214 0.3143 0.4627 0.072 Uiso 1 1 calc R

loop_
_atom_site_aniso_label
_atom_site_aniso_U_11
_atom_site_aniso_U_22
_atom_site_aniso_U_33
_atom_site_aniso_U_23
_atom_site_aniso_U_13
_atom_site_aniso_U_12
O1 0.0376(12) 0.0567(14) 0.0529(13) 0.0102(10) 0.0014(9) -0.0024(9)
O2 0.0326(11) 0.0576(13) 0.0518(12) 0.0181(10) 0.0071(9) 0.0024(9)
O3 0.0361(14) 0.122(2) 0.094(2) 0.0567(18) 0.0153(13) 0.0185(14)
N 0.062(2) 0.071(2) 0.0550(17) 0.0112(15) 0.0162(15) -0.0026(15)
O4 0.0526(18) 0.126(3) 0.098(2) 0.041(2) 0.0217(16) -0.0050(17)
O5 0.081(2) 0.114(3) 0.0740(18) 0.0448(18) 0.0247(16) 0.0074(18)
C1 0.0402(17) 0.056(2) 0.0552(19) 0.0080(15) 0.0101(15) -0.0031(14)
C2 0.0374(17) 0.0497(18) 0.0544(18) 0.0084(14) 0.0073(14) -0.0021(13)
C3 0.075(3) 0.054(2) 0.068(2) 0.0110(17) 0.002(2) -0.0135(18)
C4 0.0269(14) 0.0491(17) 0.0516(17) 0.0076(13) 0.0057(12) -0.0014(12)
C5 0.0324(15) 0.0490(17) 0.0466(16) 0.0107(13) 0.0074(13) -0.0004(12)
C6 0.0294(15) 0.0509(18) 0.0530(18) 0.0067(14) 0.0069(13) -0.0017(12)
C7 0.047(2) 0.060(2) 0.067(2) 0.0091(17) 0.0165(17) 0.0079(16)
C8 0.0403(18) 0.063(2) 0.058(2) 0.0064(16) -0.0006(15) -0.0096(15)
C9 0.074(3) 0.071(3) 0.092(3) -0.010(2) -0.008(2) -0.017(2)
C10 0.0271(17) 0.084(3) 0.087(3) 0.015(2) 0.0008(17) -0.0056(16)
C11 0.037(2) 0.104(3) 0.087(3) 0.017(2) 0.0151(19) -0.011(2)
C12 0.047(2) 0.075(2) 0.066(2) 0.0164(18) 0.0129(17) -0.0109(17)
C13 0.0375(17) 0.0493(18) 0.0563(19) 0.0079(14) 0.0091(14) -0.0045(13)
C14 0.0442(18) 0.0533(19) 0.0559(19) 0.0151(15) 0.0042(15) -0.0032(14)
C15 0.0294(15) 0.0532(18) 0.0510(17) 0.0060(14) 0.0053(13) -0.0004(13)
Si 0.0365(5) 0.0601(6) 0.0557(5) -0.0038(4) 0.0049(4) -0.0008(4)
C21 0.064(3) 0.069(3) 0.096(3) -0.015(2) -0.004(2) 0.008(2)
C22 0.084(3) 0.129(4) 0.056(2) 0.002(2) 0.007(2) -0.005(3)
C23 0.043(2) 0.079(3) 0.083(3) -0.014(2) 0.0071(19) 0.0014(18)
C24 0.085(4) 0.108(4) 0.129(5) 0.003(3) 0.014(3) 0.046(3)
C25 0.040(3) 0.164(6) 0.167(6) -0.063(5) 0.002(3) -0.013(3)
C26 0.071(3) 0.114(4) 0.114(4) 0.004(3) 0.045(3) 0.002(3)
C31 0.0411(19) 0.064(2) 0.0564(19) 0.0189(16) 0.0044(15) -0.0001(15)
C32 0.0421(18) 0.0550(19) 0.0513(18) 0.0136(14) 0.0050(14) 0.0001(14)
C33 0.0400(18) 0.064(2) 0.0558(19) 0.0192(16) 0.0035(15) 0.0022(15)
C34 0.0402(18) 0.065(2) 0.0566(19) 0.0117(16) 0.0089(15) -0.0006(15)
C35 0.0493(19) 0.056(2) 0.0504(18) 0.0086(15) 0.0118(15) -0.0040(15)
C36 0.052(2) 0.080(3) 0.059(2) 0.0288(19) 0.0073(17) 0.0073(18)
C37 0.0406(19) 0.080(3) 0.064(2) 0.0264(19) 0.0048(16) 0.0036(17)

loop_
_atom_type_symbol
_atom_type_description
_atom_type_scat_dispersion_real
_atom_type_scat_dispersion_imag
_atom_type_scat_source
C C 0.0181 0.0091 'International Tables Vol C Tables 4.2.6.8 and 6.1.1.4'
H H 0.0000 0.0000 'International Tables Vol C Tables 4.2.6.8 and 6.1.1.4'
N N 0.0311 0.0180 'International Tables Vol C Tables 4.2.6.8 and 6.1.1.4'
O O 0.0492 0.0322 'International Tables Vol C Tables 4.2.6.8 and 6.1.1.4'
Si Si 0.2541 0.3302 'International Tables Vol C Tables 4.2.6.8 and 6.1.1.4'

loop_
_geom_angle_atom_site_label_1
_geom_angle_atom_site_label_2
_geom_angle_atom_site_label_3
_geom_angle
C15 O1 C1 106.6(2)
C31 O2 C5 118.6(2)
O5 N O4 123.2(3)
O5 N C35 118.6(3)
O4 N C35 118.2(3)
C2 C1 O1 108.4(3)
C2 C1 Si 136.1(3)
O1 C1 Si 115.5(2)
C1 C2 C4 107.2(3)
C1 C2 C3 127.1(3)
C4 C2 C3 125.6(3)
C15 C4 C2 106.6(3)
C15 C4 C5 122.4(3)
C2 C4 C5 130.9(3)
O2 C5 C4 106.2(2)
O2 C5 C6 110.7(2)
C4 C5 C6 112.2(3)
C13 C6 C7 109.9(3)
C13 C6 C5 106.8(3)
C7 C6 C5 108.8(3)
C13 C6 C8 110.4(3)
C7 C6 C8 110.4(3)
C5 C6 C8 110.4(3)
C9 C8 C10 110.0(3)
C9 C8 C6 113.7(3)
C10 C8 C6 110.3(3)
C11 C10 C8 111.3(3)
C12 C11 C10 110.6(3)
C13 C12 C11 125.1(4)
C12 C13 C14 120.5(3)
C12 C13 C6 123.7(3)
C14 C13 C6 115.4(3)
C15 C14 C13 105.0(3)
C4 C15 O1 111.2(3)
C4 C15 C14 127.6(3)
O1 C15 C14 121.1(3)
C22 Si C21 109.0(2)
C22 Si C1 108.5(2)
C21 Si C1 110.14(18)
C22 Si C23 110.4(2)
C21 Si C23 110.0(2)
C1 Si C23 108.76(17)
C24 C23 C25 109.9(4)
C24 C23 C26 108.4(4)
C25 C23 C26 109.0(5)
C24 C23 Si 109.4(3)
C25 C23 Si 110.6(3)
C26 C23 Si 109.6(3)
O3 C31 O2 124.5(3)
O3 C31 C32 123.5(3)
O2 C31 C32 112.0(3)
C37 C32 C33 119.6(3)
C37 C32 C31 118.8(3)
C33 C32 C31 121.6(3)
C34 C33 C32 120.1(3)
C35 C34 C33 118.7(3)
C34 C35 C36 122.7(3)
C34 C35 N 119.5(3)
C36 C35 N 117.8(3)
C37 C36 C35 118.2(3)
C32 C37 C36 120.8(3)

loop_
_geom_bond_atom_site_label_1
_geom_bond_atom_site_label_2
_geom_bond_distance
O1 C15 1.362(4)
O1 C1 1.402(4)
O2 C31 1.336(4)
O2 C5 1.469(4)
O3 C31 1.208(4)
N O5 1.215(4)
N O4 1.218(4)
N C35 1.474(5)
C1 C2 1.365(5)
C1 Si 1.873(3)
C2 C4 1.429(4)
C2 C3 1.493(5)
C4 C15 1.341(4)
C4 C5 1.497(4)
C5 C6 1.547(4)
C6 C13 1.525(4)
C6 C7 1.538(5)
C6 C8 1.555(4)
C8 C9 1.525(5)
C8 C10 1.533(5)
C10 C11 1.518(6)
C11 C12 1.498(5)
C12 C13 1.312(5)
C13 C14 1.521(4)
C14 C15 1.480(5)
Si C22 1.849(5)
Si C21 1.855(4)
Si C23 1.887(4)
C23 C24 1.523(7)
C23 C25 1.530(6)
C23 C26 1.533(7)
C31 C32 1.490(5)
C32 C37 1.377(5)
C32 C33 1.398(5)
C33 C34 1.382(5)
C34 C35 1.363(5)
C35 C36 1.382(5)
C36 C37 1.379(5)

loop_
_geom_torsion_atom_site_label_1
_geom_torsion_atom_site_label_2
_geom_torsion_atom_site_label_3
_geom_torsion_atom_site_label_4
_geom_torsion
C15 O1 C1 C2 0.9(4)
C15 O1 C1 Si 178.6(2)
O1 C1 C2 C4 -0.7(4)
Si C1 C2 C4 -177.6(3)
O1 C1 C2 C3 -179.1(3)
Si C1 C2 C3 4.0(6)
C1 C2 C4 C15 0.2(4)
C3 C2 C4 C15 178.6(3)
C1 C2 C4 C5 -176.0(3)
C3 C2 C4 C5 2.4(6)
C31 O2 C5 C4 127.4(3)
C31 O2 C5 C6 -110.5(3)
C15 C4 C5 O2 133.5(3)
C2 C4 C5 O2 -50.7(4)
C15 C4 C5 C6 12.5(4)
C2 C4 C5 C6 -171.8(3)
O2 C5 C6 C13 -160.1(2)
C4 C5 C6 C13 -41.7(3)
O2 C5 C6 C7 -41.5(3)
C4 C5 C6 C7 77.0(3)
O2 C5 C6 C8 79.9(3)
C4 C5 C6 C8 -161.7(3)
C13 C6 C8 C9 80.4(4)
C7 C6 C8 C9 -41.3(4)
C5 C6 C8 C9 -161.7(3)
C13 C6 C8 C10 -43.6(4)
C7 C6 C8 C10 -165.4(3)
C5 C6 C8 C10 74.2(4)
C9 C8 C10 C11 -63.4(4)
C6 C8 C10 C11 62.7(4)
C8 C10 C11 C12 -46.5(5)
C10 C11 C12 C13 14.9(6)
C11 C12 C13 C14 -170.3(4)
C11 C12 C13 C6 2.1(6)
C7 C6 C13 C12 134.9(4)
C5 C6 C13 C12 -107.2(4)
C8 C6 C13 C12 12.8(5)
C7 C6 C13 C14 -52.4(4)
C5 C6 C13 C14 65.5(3)
C8 C6 C13 C14 -174.4(3)
C12 C13 C14 C15 122.1(4)
C6 C13 C14 C15 -50.9(4)
C2 C4 C15 O1 0.4(4)
C5 C4 C15 O1 177.0(3)
C2 C4 C15 C14 -175.8(3)
C5 C4 C15 C14 0.8(5)
C1 O1 C15 C4 -0.8(3)
C1 O1 C15 C14 175.6(3)
C13 C14 C15 C4 16.9(5)
C13 C14 C15 O1 -158.9(3)
C2 C1 Si C22 -151.5(4)
O1 C1 Si C22 31.8(3)
C2 C1 Si C21 -32.1(4)
O1 C1 Si C21 151.1(3)
C2 C1 Si C23 88.4(4)
O1 C1 Si C23 -88.3(3)
C22 Si C23 C24 -54.3(4)
C21 Si C23 C24 -174.7(3)
C1 Si C23 C24 64.7(4)
C22 Si C23 C25 66.9(5)
C21 Si C23 C25 -53.5(5)
C1 Si C23 C25 -174.2(4)
C22 Si C23 C26 -173.0(3)
C21 Si C23 C26 66.6(4)
C1 Si C23 C26 -54.1(4)
C5 O2 C31 O3 12.7(5)
C5 O2 C31 C32 -166.4(3)
O3 C31 C32 C37 7.7(6)
O2 C31 C32 C37 -173.2(3)
O3 C31 C32 C33 -169.7(4)
O2 C31 C32 C33 9.3(5)
C37 C32 C33 C34 -1.1(5)
C31 C32 C33 C34 176.3(3)
C32 C33 C34 C35 0.5(5)
C33 C34 C35 C36 0.4(6)
C33 C34 C35 N -179.8(3)
O5 N C35 C34 178.3(4)
O4 N C35 C34 -2.8(5)
O5 N C35 C36 -1.9(5)
O4 N C35 C36 177.1(4)
C34 C35 C36 C37 -0.5(6)
N C35 C36 C37 179.6(3)
C33 C32 C37 C36 1.0(6)
C31 C32 C37 C36 -176.5(4)
C35 C36 C37 C32 -0.2(6)

loop_
_cod_related_entry_id
_cod_related_entry_database
_cod_related_entry_code
1 ChemSpider 4414517
